data_4108282
loop_
_publ_author_name
'Alexey B. Zaitsev'
'Stefan Gruber'
'Pascal A. Pl\"uss'
'Paul S. Pregosin'
'Luis F. Veiros'
'Michael W\"orle'

_publ_contact_author 'Gruber S.'
_publ_contact_author_email gruber@inorg.chem.ethz.ch
_publ_section_title
;
 Fast and Highly Regioselective Allylation of Indole and Pyrrole Compounds
 by Allyl Alcohols Using Ru-Sulfonate Catalysts
;
_journal_name_full 'Journal of the American Chemical Society'
_journal_page_first 11604
_journal_page_last 11605
_journal_paper_doi 10.1021/ja804379k
_journal_volume 130
_journal_year 2008
_chemical_absolute_configuration unk
_chemical_formula_moiety 'c27 h34 o6 ru s2, c3 h6 o'
_chemical_formula_sum 'C30 H40 O7 Ru S2'
_chemical_formula_weight 677.81
_chemical_name_systematic
;
 ?
;
_space_group_IT_number 4
_symmetry_cell_setting monoclinic
_symmetry_space_group_name_Hall 'P 2yb'
_symmetry_space_group_name_H-M 'P 1 21 1'
_atom_sites_solution_hydrogens geom
_atom_sites_solution_primary direct
_atom_sites_solution_secondary difmap
_audit_creation_date 2008-06-06T09:49:47-00:00
_audit_creation_method 'WinGX routine CIF_UPDATE'
_cell_angle_alpha 90
_cell_angle_beta 98.1100(10)
_cell_angle_gamma 90
_cell_formula_units_Z 2
_cell_length_a 8.1350(10)
_cell_length_b 12.229(2)
_cell_length_c 16.238(2)
_cell_measurement_reflns_used 1007
_cell_measurement_temperature 223(2)
_cell_measurement_theta_max 31.88
_cell_measurement_theta_min 2.66
_cell_volume 1599.2(4)
_computing_structure_refinement 'SHELXL-97 (Sheldrick, 1997)'
_diffrn_ambient_temperature 223(2)
_diffrn_measured_fraction_theta_full 0.928
_diffrn_measured_fraction_theta_max 0.928
_diffrn_measurement_device_type 'smart platform, ccd detector'
_diffrn_measurement_method '\w scans'
_diffrn_radiation_monochromator graphite
_diffrn_radiation_type MoK\a
_diffrn_radiation_wavelength 0.71073
_diffrn_reflns_av_R_equivalents 0.0416
_diffrn_reflns_av_unetI/netI 0.0755
_diffrn_reflns_limit_h_max 12
_diffrn_reflns_limit_h_min -12
_diffrn_reflns_limit_k_max 18
_diffrn_reflns_limit_k_min -18
_diffrn_reflns_limit_l_max 24
_diffrn_reflns_limit_l_min -25
_diffrn_reflns_number 22958
_diffrn_reflns_theta_full 33.51
_diffrn_reflns_theta_max 33.51
_diffrn_reflns_theta_min 1.27
_exptl_absorpt_coefficient_mu 0.663
_exptl_absorpt_correction_T_max 0.9367
_exptl_absorpt_correction_T_min 0.6059
_exptl_absorpt_correction_type empirical
_exptl_absorpt_process_details 'SADABS, Bruker v2.05'
_exptl_crystal_colour orange
_exptl_crystal_density_diffrn 1.408
_exptl_crystal_description cuboid
_exptl_crystal_F_000 704
_exptl_crystal_size_max 0.84
_exptl_crystal_size_mid 0.36
_exptl_crystal_size_min 0.1
_refine_diff_density_max 1.398
_refine_diff_density_min -1.411
_refine_diff_density_rms 0.153
_refine_ls_abs_structure_details 'Flack H D (1983), Acta Cryst. A39, 876-881'
_refine_ls_abs_structure_Flack 0.38(3)
_refine_ls_extinction_method none
_refine_ls_goodness_of_fit_ref 1.054
_refine_ls_hydrogen_treatment constr
_refine_ls_matrix_type full
_refine_ls_number_parameters 371
_refine_ls_number_reflns 11275
_refine_ls_number_restraints 1
_refine_ls_restrained_S_all 1.054
_refine_ls_R_factor_all 0.0812
_refine_ls_R_factor_gt 0.0493
_refine_ls_shift/su_max 0.002
_refine_ls_shift/su_mean 0
_refine_ls_structure_factor_coef Fsqd
_refine_ls_weighting_details 'calc w=1/[\s^2^(Fo^2^)+(0.0555P)^2^+0.0000P] where P=(Fo^2^+2Fc^2^)/3'
_refine_ls_weighting_scheme calc
_refine_ls_wR_factor_gt 0.0971
_refine_ls_wR_factor_ref 0.1121
_reflns_number_gt 8606
_reflns_number_total 11275
_reflns_threshold_expression >2sigma(I)
_cod_data_source_file ja804379k_si_001.cif
_cod_data_source_block zai16i11
_cod_database_code 4108282

loop_
_symmetry_equiv_pos_as_xyz
'x, y, z'
'-x, y+1/2, -z'

loop_
_atom_site_label
_atom_site_type_symbol
_atom_site_fract_x
_atom_site_fract_y
_atom_site_fract_z
_atom_site_U_iso_or_equiv
_atom_site_adp_type
_atom_site_occupancy
_atom_site_symmetry_multiplicity
_atom_site_calc_flag
_atom_site_refinement_flags
Ru1 Ru 0.11044(3) 0.24999(2) 0.612964(14) 0.01927(6) Uani 1 1 d .
S1 S -0.05893(12) 0.03151(8) 0.69344(6) 0.0308(2) Uani 1 1 d .
S2 S -0.17635(13) 0.42312(9) 0.67372(7) 0.0342(2) Uani 1 1 d .
O1 O -0.0030(4) 0.1462(3) 0.6962(2) 0.0348(8) Uani 1 1 d .
O2 O 0.0757(5) -0.0429(3) 0.6825(2) 0.0498(9) Uani 1 1 d .
O3 O -0.2064(5) 0.0125(4) 0.6357(2) 0.0570(12) Uani 1 1 d .
O4 O -0.3060(4) 0.3573(4) 0.6281(2) 0.0654(13) Uani 1 1 d .
O5 O -0.1690(7) 0.5316(4) 0.6445(3) 0.0778(16) Uani 1 1 d .
O6 O -0.0132(4) 0.3658(3) 0.6821(2) 0.0348(8) Uani 1 1 d .
O7 O 0.4012(11) 0.7077(7) 0.8520(6) 0.146(3) Uani 1 1 d .
C1 C 0.0122(5) 0.1378(4) 0.5134(3) 0.0289(9) Uani 1 1 d .
H1A H 0.1198 0.1501 0.5004 0.043 Uiso 1 1 calc R
H1B H -0.0226 0.0663 0.5233 0.043 Uiso 1 1 calc R
C2 C -0.0957(4) 0.2257(3) 0.5177(2) 0.0283(10) Uani 1 1 d .
H2A H -0.2041 0.2169 0.5305 0.043 Uiso 1 1 calc R
C3 C -0.0297(6) 0.3281(4) 0.5017(3) 0.0317(10) Uani 1 1 d .
H3A H 0.0794 0.3334 0.4892 0.048 Uiso 1 1 calc R
H3B H -0.0945 0.3915 0.5034 0.048 Uiso 1 1 calc R
C10 C 0.3204(5) 0.3582(4) 0.6072(3) 0.0243(9) Uani 1 1 d .
C11 C 0.3146(5) 0.4761(3) 0.5836(3) 0.0332(9) Uani 1 1 d .
H11A H 0.2405 0.5148 0.6154 0.05 Uiso 1 1 calc R
H11B H 0.2744 0.4832 0.5247 0.05 Uiso 1 1 calc R
H11C H 0.4251 0.5072 0.5953 0.05 Uiso 1 1 calc R
C20 C 0.3385(4) 0.2653(4) 0.5559(2) 0.0268(9) Uani 1 1 d .
C21 C 0.3636(5) 0.2703(4) 0.4660(2) 0.0354(11) Uani 1 1 d .
H21A H 0.3167 0.2054 0.4374 0.053 Uiso 1 1 calc R
H21B H 0.4814 0.2741 0.4622 0.053 Uiso 1 1 calc R
H21C H 0.3088 0.3348 0.4403 0.053 Uiso 1 1 calc R
C30 C 0.3535(5) 0.1685(4) 0.6073(3) 0.0268(9) Uani 1 1 d .
C31 C 0.3845(6) 0.0556(4) 0.5792(3) 0.0399(11) Uani 1 1 d .
H31A H 0.3487 0.0498 0.5198 0.06 Uiso 1 1 calc R
H31B H 0.3227 0.0039 0.6083 0.06 Uiso 1 1 calc R
H31C H 0.5021 0.0394 0.5911 0.06 Uiso 1 1 calc R
C40 C 0.3603(5) 0.2047(4) 0.6920(3) 0.0291(10) Uani 1 1 d .
C41 C 0.3874(6) 0.1323(5) 0.7665(3) 0.0428(12) Uani 1 1 d .
H41A H 0.3259 0.0648 0.7547 0.064 Uiso 1 1 calc R
H41B H 0.3491 0.1689 0.8132 0.064 Uiso 1 1 calc R
H41C H 0.5048 0.116 0.7799 0.064 Uiso 1 1 calc R
C50 C 0.3387(5) 0.3181(4) 0.6924(3) 0.0275(10) Uani 1 1 d .
C51 C 0.3354(6) 0.3899(4) 0.7667(3) 0.0361(11) Uani 1 1 d .
H51A H 0.2472 0.4434 0.7549 0.054 Uiso 1 1 calc R
H51B H 0.4411 0.4272 0.7796 0.054 Uiso 1 1 calc R
H51C H 0.3157 0.3456 0.8139 0.054 Uiso 1 1 calc R
C61 C -0.1096(5) 0.0086(4) 0.7950(3) 0.0332(9) Uani 1 1 d .
C62 C -0.0432(6) 0.0712(5) 0.8616(3) 0.0454(11) Uani 1 1 d .
H62A H 0.026 0.1306 0.8535 0.068 Uiso 1 1 calc R
C63 C -0.0780(7) 0.0468(6) 0.9408(3) 0.0643(17) Uani 1 1 d .
H63A H -0.034 0.0909 0.986 0.096 Uiso 1 1 calc R
C64 C -0.1768(7) -0.0418(6) 0.9539(4) 0.0658(18) Uani 1 1 d .
C65 C -0.2428(9) -0.1034(6) 0.8875(4) 0.0697(18) Uani 1 1 d .
H65A H -0.3097 -0.1639 0.8961 0.104 Uiso 1 1 calc R
C66 C -0.2133(7) -0.0785(5) 0.8062(4) 0.0532(14) Uani 1 1 d .
H66A H -0.2627 -0.12 0.7606 0.08 Uiso 1 1 calc R
C67 C -0.2092(10) -0.0721(10) 1.0414(5) 0.114(4) Uani 1 1 d .
H67A H -0.2537 -0.0092 1.0671 0.171 Uiso 1 1 calc R
H67B H -0.1059 -0.0946 1.0743 0.171 Uiso 1 1 calc R
H67C H -0.2884 -0.1318 1.0382 0.171 Uiso 1 1 calc R
C71 C -0.2170(5) 0.4306(4) 0.7777(3) 0.0347(9) Uani 1 1 d .
C72 C -0.2509(6) 0.5285(5) 0.8128(3) 0.0448(11) Uani 1 1 d .
H72A H -0.2481 0.594 0.7828 0.067 Uiso 1 1 calc R
C73 C -0.2902(6) 0.5294(6) 0.8953(4) 0.0597(16) Uani 1 1 d .
H73A H -0.3132 0.5964 0.9197 0.09 Uiso 1 1 calc R
C74 C -0.2954(6) 0.4354(6) 0.9397(3) 0.0588(16) Uani 1 1 d .
C75 C -0.2611(7) 0.3389(6) 0.9032(4) 0.0622(16) Uani 1 1 d .
H75A H -0.2648 0.2736 0.9334 0.093 Uiso 1 1 calc R
C76 C -0.2210(6) 0.3345(5) 0.8230(3) 0.0500(12) Uani 1 1 d .
H76A H -0.1969 0.2671 0.7996 0.075 Uiso 1 1 calc R
C77 C -0.3390(10) 0.4412(9) 1.0279(4) 0.108(4) Uani 1 1 d .
H77A H -0.3876 0.5119 1.0368 0.163 Uiso 1 1 calc R
H77B H -0.2391 0.4314 1.0676 0.163 Uiso 1 1 calc R
H77C H -0.4179 0.3839 1.0356 0.163 Uiso 1 1 calc R
C4 C 0.1231(12) 0.7042(9) 0.7894(9) 0.148(5) Uani 1 1 d .
H4A H 0.0939 0.6295 0.7736 0.221 Uiso 1 1 calc R
H4B H 0.0628 0.754 0.7496 0.221 Uiso 1 1 calc R
H4C H 0.0941 0.7187 0.8443 0.221 Uiso 1 1 calc R
C5 C 0.3013(10) 0.7200(6) 0.7906(7) 0.095(3) Uani 1 1 d .
C6 C 0.3631(9) 0.7514(10) 0.7134(5) 0.099(2) Uani 1 1 d .
H6A H 0.3024 0.7117 0.667 0.149 Uiso 1 1 calc R
H6B H 0.4803 0.734 0.7176 0.149 Uiso 1 1 calc R
H6C H 0.3475 0.8294 0.7043 0.149 Uiso 1 1 calc R

loop_
_atom_site_aniso_label
_atom_site_aniso_U_11
_atom_site_aniso_U_22
_atom_site_aniso_U_33
_atom_site_aniso_U_23
_atom_site_aniso_U_13
_atom_site_aniso_U_12
Ru1 0.01052(9) 0.02544(11) 0.02196(10) -0.00094(18) 0.00268(6) 0.00074(16)
S1 0.0279(5) 0.0353(5) 0.0297(5) 0.0025(4) 0.0060(4) -0.0057(4)
S2 0.0255(5) 0.0443(6) 0.0354(5) 0.0049(5) 0.0129(4) 0.0144(4)
O1 0.0302(17) 0.0410(19) 0.0351(18) 0.0030(14) 0.0113(14) -0.0063(14)
O2 0.058(2) 0.0411(18) 0.056(2) 0.0052(15) 0.0261(17) 0.0130(16)
O3 0.0381(19) 0.086(3) 0.043(2) 0.005(2) -0.0083(15) -0.032(2)
O4 0.0165(15) 0.127(4) 0.052(2) -0.020(2) 0.0013(14) 0.0066(18)
O5 0.123(4) 0.062(3) 0.060(3) 0.024(2) 0.053(3) 0.039(3)
O6 0.0164(14) 0.0454(19) 0.042(2) -0.0204(16) 0.0039(12) 0.0053(13)
O7 0.140(7) 0.145(7) 0.140(6) -0.010(5) -0.028(5) 0.028(5)
C1 0.0216(19) 0.037(2) 0.027(2) -0.0071(17) 0.0017(15) -0.0085(17)
C2 0.0152(14) 0.044(3) 0.0233(16) -0.0029(15) -0.0046(12) -0.0005(14)
C3 0.023(2) 0.044(3) 0.026(2) 0.0077(18) -0.0019(16) 0.0042(18)
C10 0.0068(15) 0.038(2) 0.028(2) 0.0004(16) 0.0009(13) 0.0024(14)
C11 0.0225(19) 0.031(2) 0.046(2) 0.0032(18) 0.0047(17) -0.0031(16)
C20 0.0118(12) 0.039(3) 0.0308(16) 0.0000(17) 0.0069(11) 0.0010(15)
C21 0.0274(17) 0.048(3) 0.0335(18) -0.0022(17) 0.0129(14) -0.0011(17)
C30 0.0099(16) 0.032(2) 0.038(2) -0.0032(18) 0.0038(15) 0.0045(15)
C31 0.023(2) 0.039(2) 0.058(3) -0.011(2) 0.0079(19) 0.0129(18)
C40 0.0102(17) 0.046(2) 0.031(2) 0.0057(18) 0.0008(14) 0.0028(16)
C41 0.025(2) 0.052(3) 0.048(3) 0.011(2) -0.005(2) 0.000(2)
C50 0.0095(16) 0.040(2) 0.033(2) -0.0040(18) 0.0020(15) -0.0022(15)
C51 0.024(2) 0.053(3) 0.029(2) -0.0144(19) -0.0040(17) 0.0019(19)
C61 0.0254(18) 0.041(2) 0.035(2) 0.0099(17) 0.0110(16) 0.0040(16)
C62 0.036(2) 0.065(3) 0.035(2) 0.006(2) 0.0069(18) -0.001(2)
C63 0.041(3) 0.115(6) 0.037(3) 0.017(3) 0.006(2) 0.008(3)
C64 0.044(3) 0.108(5) 0.050(3) 0.036(3) 0.023(2) 0.018(3)
C65 0.067(4) 0.072(4) 0.078(5) 0.032(4) 0.037(4) -0.001(3)
C66 0.048(3) 0.051(3) 0.065(4) 0.012(3) 0.026(3) -0.009(3)
C67 0.079(5) 0.206(11) 0.064(4) 0.071(6) 0.031(4) 0.018(6)
C71 0.0189(17) 0.051(2) 0.036(2) 0.0046(18) 0.0116(15) 0.0076(17)
C72 0.035(2) 0.054(3) 0.048(3) -0.007(2) 0.013(2) 0.003(2)
C73 0.033(3) 0.092(5) 0.055(3) -0.025(3) 0.009(2) 0.003(3)
C74 0.031(2) 0.109(5) 0.038(3) 0.000(3) 0.0077(19) -0.017(3)
C75 0.047(3) 0.087(5) 0.054(3) 0.021(3) 0.013(3) -0.005(3)
C76 0.040(3) 0.060(3) 0.053(3) 0.015(2) 0.015(2) 0.006(2)
C77 0.078(5) 0.211(11) 0.043(3) -0.017(5) 0.031(3) -0.052(6)
C4 0.088(7) 0.107(7) 0.252(15) 0.068(8) 0.043(8) 0.015(6)
C5 0.066(4) 0.053(4) 0.158(9) 0.016(4) -0.009(5) 0.007(3)
C6 0.083(5) 0.082(4) 0.134(6) -0.001(8) 0.019(4) -0.003(7)

loop_
_atom_type_symbol
_atom_type_description
_atom_type_scat_dispersion_real
_atom_type_scat_dispersion_imag
_atom_type_scat_source
C C 0.0033 0.0016 'International Tables Vol C Tables 4.2.6.8 and 6.1.1.4'
H H 0 0 'International Tables Vol C Tables 4.2.6.8 and 6.1.1.4'
O O 0.0106 0.006 'International Tables Vol C Tables 4.2.6.8 and 6.1.1.4'
Ru Ru -1.2594 0.8363 'International Tables Vol C Tables 4.2.6.8 and 6.1.1.4'
S S 0.1246 0.1234 'International Tables Vol C Tables 4.2.6.8 and 6.1.1.4'

loop_
_geom_angle_atom_site_label_1
_geom_angle_atom_site_label_2
_geom_angle_atom_site_label_3
_geom_angle
C2 Ru1 O6 95.31(14)
C2 Ru1 O1 90.57(15)
O6 Ru1 O1 77.69(12)
C2 Ru1 C10 126.53(15)
O6 Ru1 C10 92.85(15)
O1 Ru1 C10 142.64(16)
C2 Ru1 C1 37.69(15)
O6 Ru1 C1 130.77(15)
O1 Ru1 C1 87.14(16)
C10 Ru1 C1 123.93(16)
C2 Ru1 C20 109.29(14)
O6 Ru1 C20 130.65(16)
O1 Ru1 C20 141.01(15)
C10 Ru1 C20 38.18(16)
C1 Ru1 C20 89.06(16)
C2 Ru1 C3 37.56(16)
O6 Ru1 C3 85.21(16)
O1 Ru1 C3 123.35(16)
C10 Ru1 C3 91.10(17)
C1 Ru1 C3 64.8(2)
C20 Ru1 C3 89.27(16)
C2 Ru1 C30 121.27(16)
O6 Ru1 C30 143.30(15)
O1 Ru1 C30 102.92(15)
C10 Ru1 C30 64.10(17)
C1 Ru1 C30 85.56(16)
C20 Ru1 C30 38.09(16)
C3 Ru1 C30 121.17(17)
C2 Ru1 C50 163.88(16)
O6 Ru1 C50 82.31(15)
O1 Ru1 C50 104.38(16)
C10 Ru1 C50 38.26(17)
C1 Ru1 C50 146.88(17)
C20 Ru1 C50 62.33(15)
C3 Ru1 C50 126.38(18)
C30 Ru1 C50 61.76(17)
C2 Ru1 C40 155.15(17)
O6 Ru1 C40 107.95(16)
O1 Ru1 C40 86.05(15)
C10 Ru1 C40 62.33(17)
C1 Ru1 C40 117.47(18)
C20 Ru1 C40 61.72(15)
C3 Ru1 C40 150.22(17)
C30 Ru1 C40 36.88(17)
C50 Ru1 C40 35.54(16)
O3 S1 O2 113.2(3)
O3 S1 O1 113.6(2)
O2 S1 O1 111.4(2)
O3 S1 C61 107.4(2)
O2 S1 C61 107.0(2)
O1 S1 C61 103.5(2)
O5 S2 O4 114.4(3)
O5 S2 O6 113.1(3)
O4 S2 O6 111.1(2)
O5 S2 C71 107.1(2)
O4 S2 C71 107.3(2)
O6 S2 C71 102.8(2)
S1 O1 Ru1 134.4(2)
S2 O6 Ru1 137.8(2)
C2 C1 Ru1 69.2(2)
C2 C1 H1A 120
Ru1 C1 H1A 79.1
C2 C1 H1B 120
Ru1 C1 H1B 123
H1A C1 H1B 120
C1 C2 C3 114.7(3)
C1 C2 Ru1 73.1(2)
C3 C2 Ru1 74.2(2)
C1 C2 H2A 122.6
C3 C2 H2A 122.6
Ru1 C2 H2A 121.5
C2 C3 Ru1 68.2(2)
C2 C3 H3A 120
Ru1 C3 H3A 79.2
C2 C3 H3B 120
Ru1 C3 H3B 123.9
H3A C3 H3B 120
C20 C10 C50 106.3(4)
C20 C10 C11 128.4(4)
C50 C10 C11 124.4(4)
C20 C10 Ru1 71.8(2)
C50 C10 Ru1 74.3(2)
C11 C10 Ru1 127.1(3)
C10 C11 H11A 109.5
C10 C11 H11B 109.5
H11A C11 H11B 109.5
C10 C11 H11C 109.5
H11A C11 H11C 109.5
H11B C11 H11C 109.5
C10 C20 C30 108.8(3)
C10 C20 C21 124.9(4)
C30 C20 C21 125.7(4)
C10 C20 Ru1 70.1(2)
C30 C20 Ru1 72.2(2)
C21 C20 Ru1 130.7(2)
C20 C21 H21A 109.5
C20 C21 H21B 109.5
H21A C21 H21B 109.5
C20 C21 H21C 109.5
H21A C21 H21C 109.5
H21B C21 H21C 109.5
C40 C30 C20 106.9(4)
C40 C30 C31 126.4(4)
C20 C30 C31 126.0(4)
C40 C30 Ru1 74.8(2)
C20 C30 Ru1 69.8(2)
C31 C30 Ru1 128.1(3)
C30 C31 H31A 109.5
C30 C31 H31B 109.5
H31A C31 H31B 109.5
C30 C31 H31C 109.5
H31A C31 H31C 109.5
H31B C31 H31C 109.5
C50 C40 C30 108.8(5)
C50 C40 C41 126.2(6)
C30 C40 C41 125.1(5)
C50 C40 Ru1 70.3(3)
C30 C40 Ru1 68.3(2)
C41 C40 Ru1 127.7(3)
C40 C41 H41A 109.5
C40 C41 H41B 109.5
H41A C41 H41B 109.5
C40 C41 H41C 109.5
H41A C41 H41C 109.5
H41B C41 H41C 109.5
C40 C50 C10 109.0(5)
C40 C50 C51 127.1(5)
C10 C50 C51 123.9(5)
C40 C50 Ru1 74.1(3)
C10 C50 Ru1 67.5(2)
C51 C50 Ru1 124.7(3)
C50 C51 H51A 109.5
C50 C51 H51B 109.5
H51A C51 H51B 109.5
C50 C51 H51C 109.5
H51A C51 H51C 109.5
H51B C51 H51C 109.5
C62 C61 C66 120.3(4)
C62 C61 S1 121.8(3)
C66 C61 S1 117.9(4)
C61 C62 C63 120.1(5)
C61 C62 H62A 120
C63 C62 H62A 120
C64 C63 C62 120.7(6)
C64 C63 H63A 119.7
C62 C63 H63A 119.7
C65 C64 C63 119.0(5)
C65 C64 C67 120.1(7)
C63 C64 C67 120.9(7)
C64 C65 C66 121.5(6)
C64 C65 H65A 119.3
C66 C65 H65A 119.3
C61 C66 C65 118.5(6)
C61 C66 H66A 120.8
C65 C66 H66A 120.8
C64 C67 H67A 109.5
C64 C67 H67B 109.5
H67A C67 H67B 109.5
C64 C67 H67C 109.5
H67A C67 H67C 109.5
H67B C67 H67C 109.5
C72 C71 C76 119.8(4)
C72 C71 S2 121.2(4)
C76 C71 S2 118.9(4)
C71 C72 C73 119.0(6)
C71 C72 H72A 120.5
C73 C72 H72A 120.5
C74 C73 C72 121.4(6)
C74 C73 H73A 119.3
C72 C73 H73A 119.3
C73 C74 C75 118.5(5)
C73 C74 C77 119.2(7)
C75 C74 C77 122.4(7)
C74 C75 C76 122.0(6)
C74 C75 H75A 119
C76 C75 H75A 119
C75 C76 C71 119.4(5)
C75 C76 H76A 120.3
C71 C76 H76A 120.3
C74 C77 H77A 109.5
C74 C77 H77B 109.5
H77A C77 H77B 109.5
C74 C77 H77C 109.5
H77A C77 H77C 109.5
H77B C77 H77C 109.5
C5 C4 H4A 109.5
C5 C4 H4B 109.5
H4A C4 H4B 109.5
C5 C4 H4C 109.5
H4A C4 H4C 109.5
H4B C4 H4C 109.5
O7 C5 C4 123.2(11)
O7 C5 C6 117.9(9)
C4 C5 C6 118.9(9)
C5 C6 H6A 109.5
C5 C6 H6B 109.5
H6A C6 H6B 109.5
C5 C6 H6C 109.5
H6A C6 H6C 109.5
H6B C6 H6C 109.5

loop_
_geom_bond_atom_site_label_1
_geom_bond_atom_site_label_2
_geom_bond_distance
Ru1 C2 2.135(3)
Ru1 O6 2.144(3)
Ru1 O1 2.154(4)
Ru1 C10 2.173(4)
Ru1 C1 2.185(4)
Ru1 C20 2.196(3)
Ru1 C3 2.213(4)
Ru1 C30 2.228(4)
Ru1 C50 2.265(5)
Ru1 C40 2.313(4)
S1 O3 1.434(3)
S1 O2 1.454(3)
S1 O1 1.474(4)
S1 C61 1.778(4)
S2 O5 1.413(5)
S2 O4 1.446(4)
S2 O6 1.490(3)
S2 C71 1.768(4)
O7 C5 1.203(11)
C1 C2 1.396(6)
C1 H1A 0.94
C1 H1B 0.94
C2 C3 1.402(6)
C2 H2A 0.94
C3 H3A 0.94
C3 H3B 0.94
C10 C20 1.429(6)
C10 C50 1.457(7)
C10 C11 1.491(6)
C11 H11A 0.97
C11 H11B 0.97
C11 H11C 0.97
C20 C30 1.444(6)
C20 C21 1.504(5)
C21 H21A 0.97
C21 H21B 0.97
C21 H21C 0.97
C30 C40 1.439(7)
C30 C31 1.487(6)
C31 H31A 0.97
C31 H31B 0.97
C31 H31C 0.97
C40 C50 1.398(6)
C40 C41 1.489(7)
C41 H41A 0.97
C41 H41B 0.97
C41 H41C 0.97
C50 C51 1.496(7)
C51 H51A 0.97
C51 H51B 0.97
C51 H51C 0.97
C61 C62 1.371(7)
C61 C66 1.387(7)
C62 C63 1.388(7)
C62 H62A 0.94
C63 C64 1.383(10)
C63 H63A 0.94
C64 C65 1.362(10)
C64 C67 1.526(8)
C65 C66 1.408(8)
C65 H65A 0.94
C66 H66A 0.94
C67 H67A 0.97
C67 H67B 0.97
C67 H67C 0.97
C71 C72 1.371(7)
C71 C76 1.390(7)
C72 C73 1.420(8)
C72 H72A 0.94
C73 C74 1.360(10)
C73 H73A 0.94
C74 C75 1.366(9)
C74 C77 1.526(8)
C75 C76 1.387(8)
C75 H75A 0.94
C76 H76A 0.94
C77 H77A 0.97
C77 H77B 0.97
C77 H77C 0.97
C4 C5 1.460(12)
C4 H4A 0.97
C4 H4B 0.97
C4 H4C 0.97
C5 C6 1.467(12)
C6 H6A 0.97
C6 H6B 0.97
C6 H6C 0.97
